data_7063550
loop_
_publ_author_name
'Yadav, Chote Lal'
'Kushwaha, Anamika'
'Singh, Rajan'
'Kumar, Akhilesh'
'Singh, Rakesh'
'Drew, Michael G. B.'
'Manar, Krishna Kumar'
'Singh, Nanhai'

_publ_section_title
;
 Anti-leishmanial Study of Discrete Tetrahedral Zinc(II) \b-oxodithioester
 Complexes
;
_journal_name_full 'New Journal of Chemistry'
_journal_paper_doi 10.1039/D4NJ04275A
_journal_year 2024
_chemical_formula_sum 'C20 H16 Br2 O2 S4 Zn'
_chemical_formula_weight 641.76
_space_group_crystal_system monoclinic
_space_group_IT_number 15
_space_group_name_Hall '-C 2yc'
_space_group_name_H-M_alt 'C 1 2/c 1'
_atom_sites_solution_hydrogens geom
_audit_creation_method SHELXL-2016/6
_audit_update_record
;
2024-10-29 deposited with the CCDC.	2024-11-22 downloaded from the CCDC.
;
_cell_angle_alpha 90
_cell_angle_beta 98.010(4)
_cell_angle_gamma 90
_cell_formula_units_Z 4
_cell_length_a 17.3013(15)
_cell_length_b 4.7563(4)
_cell_length_c 26.838(2)
_cell_measurement_reflns_used 14535
_cell_measurement_temperature 100(2)
_cell_measurement_theta_max 28.326
_cell_measurement_theta_min 2.643
_cell_volume 2187.0(3)
_computing_cell_refinement 'Crysalis, Oxford Diffraction'
_computing_data_collection 'Crysalis, Oxford Diffraction'
_computing_data_reduction 'Crysalis, Oxford Diffraction'
_computing_molecular_graphics PLATON(Spek,2004)
_computing_publication_material 'SHELXL-2016/6, PLATON, WINGX      (Ferrugia, 2012)'
_computing_structure_refinement 'SHELXL-2016/6 (Sheldrick, 2016)'
_computing_structure_solution 'SHELXS-97 (Sheldrick, 2008)'
_diffrn_ambient_temperature 100(2)
_diffrn_measured_fraction_theta_full 0.999
_diffrn_measured_fraction_theta_max 0.999
_diffrn_measurement_device_type 'Oxford Diffaction X-Calibor System'
_diffrn_measurement_method '321 frames, counting time 10 s.'
_diffrn_radiation_type MoK\a
_diffrn_radiation_wavelength 0.71073
_diffrn_reflns_av_R_equivalents 0.1006
_diffrn_reflns_av_unetI/netI 0.0823
_diffrn_reflns_Laue_measured_fraction_full 0.999
_diffrn_reflns_Laue_measured_fraction_max 0.999
_diffrn_reflns_limit_h_max 22
_diffrn_reflns_limit_h_min -22
_diffrn_reflns_limit_k_max 6
_diffrn_reflns_limit_k_min -6
_diffrn_reflns_limit_l_max 35
_diffrn_reflns_limit_l_min -35
_diffrn_reflns_number 14535
_diffrn_reflns_point_group_measured_fraction_full 0.999
_diffrn_reflns_point_group_measured_fraction_max 0.999
_diffrn_reflns_theta_full 25.242
_diffrn_reflns_theta_max 28.326
_diffrn_reflns_theta_min 2.643
_diffrn_standards_decay_% n/a
_diffrn_standards_interval_count n/a
_diffrn_standards_interval_time n/a
_exptl_absorpt_coefficient_mu 5.175
_exptl_absorpt_correction_T_max 1.000
_exptl_absorpt_correction_T_min 0.885
_exptl_absorpt_correction_type empirical
_exptl_absorpt_process_details 'ABSPACK, Oxford Diffraction Ltd'
_exptl_crystal_colour yellow
_exptl_crystal_density_diffrn 1.949
_exptl_crystal_description needle
_exptl_crystal_F_000 1264
_exptl_crystal_size_max 0.23
_exptl_crystal_size_mid 0.06
_exptl_crystal_size_min 0.06
_refine_diff_density_max 0.908
_refine_diff_density_min -0.595
_refine_diff_density_rms 0.167
_refine_ls_extinction_method none
_refine_ls_goodness_of_fit_ref 1.030
_refine_ls_hydrogen_treatment constr
_refine_ls_matrix_type full
_refine_ls_number_parameters 133
_refine_ls_number_reflns 2719
_refine_ls_number_restraints 0
_refine_ls_restrained_S_all 1.030
_refine_ls_R_factor_all 0.0932
_refine_ls_R_factor_gt 0.0480
_refine_ls_shift/su_max 0.001
_refine_ls_shift/su_mean 0.000
_refine_ls_structure_factor_coef Fsqd
_refine_ls_weighting_details 'w=1/[\s^2^(Fo^2^)+(0.0359P)^2^+3.6030P] where P=(Fo^2^+2Fc^2^)/3'
_refine_ls_weighting_scheme calc
_refine_ls_wR_factor_gt 0.0814
_refine_ls_wR_factor_ref 0.0934
_reflns_Friedel_coverage 0.000
_reflns_number_gt 1867
_reflns_number_total 2719
_reflns_threshold_expression 'I > 2\s(I)'
_cod_data_source_file d4nj04275a2.cif
_cod_data_source_block shelx
_cod_original_cell_volume 2186.9(3)
_cod_original_sg_symbol_H-M 'C 2/c'
_cod_database_code 7063550
_shelx_shelxl_version_number 2016/6
_shelx_space_group_comment
;
The symmetry employed for this shelxl refinement is uniquely defined
by the following loop, which should always be used as a source of
symmetry information in preference to the above space-group names.
They are only intended as comments.
;

loop_
_space_group_symop_operation_xyz
'x, y, z'
'-x, y, -z+1/2'
'x+1/2, y+1/2, z'
'-x+1/2, y+1/2, -z+1/2'
'-x, -y, -z'
'x, -y, z-1/2'
'-x+1/2, -y+1/2, -z'
'x+1/2, -y+1/2, z-1/2'

loop_
_atom_site_label
_atom_site_type_symbol
_atom_site_fract_x
_atom_site_fract_y
_atom_site_fract_z
_atom_site_U_iso_or_equiv
_atom_site_adp_type
_atom_site_occupancy
_atom_site_site_symmetry_order
_atom_site_calc_flag
_atom_site_refinement_flags_posn
_atom_site_refinement_flags_adp
_atom_site_refinement_flags_occupancy
_atom_site_disorder_assembly
_atom_site_disorder_group
Zn1 Zn 0.500000 -0.09244(15) 0.750000 0.01460(19) Uani 1 2 d S T P . .
O11 O 0.46889(16) 0.1472(6) 0.69168(11) 0.0153(7) Uani 1 1 d . . . . .
C12 C 0.5054(2) 0.1943(9) 0.65456(16) 0.0132(9) Uani 1 1 d . . . . .
C13 C 0.5763(2) 0.0652(9) 0.64617(17) 0.0155(10) Uani 1 1 d . . . . .
H13 H 0.596740 0.129184 0.617959 0.019 Uiso 1 1 calc R U . . .
C14 C 0.6198(2) -0.1406(9) 0.67335(16) 0.0135(9) Uani 1 1 d . . . . .
S15 S 0.60616(6) -0.3127(2) 0.72702(4) 0.0155(3) Uani 1 1 d . . . . .
S16 S 0.70055(6) -0.2400(3) 0.64404(4) 0.0201(3) Uani 1 1 d . . . . .
C17 C 0.7577(3) -0.4643(9) 0.68840(17) 0.0199(10) Uani 1 1 d . . . . .
H17A H 0.769699 -0.367866 0.719948 0.030 Uiso 1 1 calc R U . . .
H17B H 0.805277 -0.513308 0.675901 0.030 Uiso 1 1 calc R U . . .
H17C H 0.728729 -0.632087 0.693130 0.030 Uiso 1 1 calc R U . . .
C21 C 0.4689(2) 0.4047(9) 0.61722(16) 0.0118(9) Uani 1 1 d . . . . .
C22 C 0.3937(3) 0.4982(9) 0.62150(16) 0.0175(10) Uani 1 1 d . . . . .
H22 H 0.369446 0.434571 0.648200 0.021 Uiso 1 1 calc R U . . .
C23 C 0.3543(3) 0.6822(9) 0.58726(16) 0.0186(10) Uani 1 1 d . . . . .
H23 H 0.303824 0.739702 0.590398 0.022 Uiso 1 1 calc R U . . .
C24 C 0.3913(2) 0.7797(9) 0.54818(16) 0.0149(10) Uani 1 1 d . . . . .
C25 C 0.4669(2) 0.6984(9) 0.54412(16) 0.0163(10) Uani 1 1 d . . . . .
H25 H 0.492098 0.770367 0.518456 0.020 Uiso 1 1 calc R U . . .
C26 C 0.5048(3) 0.5107(9) 0.57821(16) 0.0163(10) Uani 1 1 d . . . . .
H26 H 0.555339 0.454141 0.574976 0.020 Uiso 1 1 calc R U . . .
Br24 Br 0.33837(3) 1.02581(10) 0.49948(2) 0.02283(15) Uani 1 1 d . . . . .

loop_
_atom_site_aniso_label
_atom_site_aniso_U_11
_atom_site_aniso_U_22
_atom_site_aniso_U_33
_atom_site_aniso_U_23
_atom_site_aniso_U_13
_atom_site_aniso_U_12
Zn1 0.0114(4) 0.0209(4) 0.0116(4) 0.000 0.0018(3) 0.000
O11 0.0112(15) 0.0222(16) 0.0136(16) 0.0062(14) 0.0053(13) 0.0013(13)
C12 0.010(2) 0.014(2) 0.014(2) -0.0017(19) -0.0030(18) -0.0039(18)
C13 0.016(2) 0.019(2) 0.013(2) 0.004(2) 0.0056(18) 0.0016(19)
C14 0.011(2) 0.018(2) 0.012(2) -0.0058(19) -0.0007(18) -0.0011(18)
S15 0.0137(5) 0.0204(6) 0.0124(6) 0.0009(5) 0.0016(4) 0.0024(5)
S16 0.0143(6) 0.0274(7) 0.0194(6) 0.0049(5) 0.0054(5) 0.0070(5)
C17 0.017(2) 0.022(2) 0.022(3) 0.001(2) 0.003(2) 0.007(2)
C21 0.010(2) 0.013(2) 0.011(2) 0.0007(18) -0.0034(17) -0.0037(17)
C22 0.014(2) 0.026(3) 0.013(2) 0.003(2) 0.0076(19) 0.001(2)
C23 0.011(2) 0.023(3) 0.022(3) 0.001(2) 0.0015(19) 0.0047(19)
C24 0.017(2) 0.014(2) 0.013(2) -0.0012(19) -0.0026(19) -0.0004(18)
C25 0.017(2) 0.018(2) 0.015(2) 0.003(2) 0.0040(19) -0.0028(19)
C26 0.014(2) 0.016(2) 0.019(2) 0.000(2) 0.0017(18) 0.0010(18)
Br24 0.0184(2) 0.0243(3) 0.0243(3) 0.0076(2) -0.00238(19) 0.0037(2)

loop_
_atom_type_symbol
_atom_type_description
_atom_type_scat_dispersion_real
_atom_type_scat_dispersion_imag
_atom_type_scat_source
C C 0.0033 0.0016 'International Tables Vol C Tables 4.2.6.8 and 6.1.1.4'
H H 0.0000 0.0000 'International Tables Vol C Tables 4.2.6.8 and 6.1.1.4'
N N 0.0061 0.0033 'International Tables Vol C Tables 4.2.6.8 and 6.1.1.4'
O O 0.0106 0.0060 'International Tables Vol C Tables 4.2.6.8 and 6.1.1.4'
Br Br -0.2901 2.4595 'International Tables Vol C Tables 4.2.6.8 and 6.1.1.4'
Zn Zn 0.2839 1.4301 'International Tables Vol C Tables 4.2.6.8 and 6.1.1.4'
S S 0.1246 0.1234 'International Tables Vol C Tables 4.2.6.8 and 6.1.1.4'

loop_
_geom_angle_atom_site_label_1
_geom_angle_atom_site_label_2
_geom_angle_atom_site_label_3
_geom_angle
_geom_angle_site_symmetry_1
_geom_angle_site_symmetry_3
_geom_angle_publ_flag
O11 Zn1 O11 108.48(18) 2_656 . ?
O11 Zn1 S15 110.12(8) 2_656 . ?
O11 Zn1 S15 101.23(9) . . ?
O11 Zn1 S15 101.23(9) 2_656 2_656 ?
O11 Zn1 S15 110.12(8) . 2_656 ?
S15 Zn1 S15 125.11(7) . 2_656 ?
C12 O11 Zn1 128.3(3) . . ?
O11 C12 C13 125.7(4) . . ?
O11 C12 C21 115.7(4) . . ?
C13 C12 C21 118.6(4) . . ?
C14 C13 C12 130.0(4) . . ?
C14 C13 H13 115.0 . . ?
C12 C13 H13 115.0 . . ?
C13 C14 S15 131.3(3) . . ?
C13 C14 S16 111.2(3) . . ?
S15 C14 S16 117.4(2) . . ?
C14 S15 Zn1 102.72(15) . . ?
C14 S16 C17 105.2(2) . . ?
S16 C17 H17A 109.5 . . ?
S16 C17 H17B 109.5 . . ?
H17A C17 H17B 109.5 . . ?
S16 C17 H17C 109.5 . . ?
H17A C17 H17C 109.5 . . ?
H17B C17 H17C 109.5 . . ?
C26 C21 C22 117.9(4) . . ?
C26 C21 C12 123.9(4) . . ?
C22 C21 C12 118.1(4) . . ?
C23 C22 C21 121.9(4) . . ?
C23 C22 H22 119.1 . . ?
C21 C22 H22 119.1 . . ?
C22 C23 C24 118.7(4) . . ?
C22 C23 H23 120.6 . . ?
C24 C23 H23 120.6 . . ?
C23 C24 C25 120.6(4) . . ?
C23 C24 Br24 120.0(3) . . ?
C25 C24 Br24 119.4(3) . . ?
C26 C25 C24 119.8(4) . . ?
C26 C25 H25 120.1 . . ?
C24 C25 H25 120.1 . . ?
C25 C26 C21 121.0(4) . . ?
C25 C26 H26 119.5 . . ?
C21 C26 H26 119.5 . . ?

loop_
_geom_bond_atom_site_label_1
_geom_bond_atom_site_label_2
_geom_bond_distance
_geom_bond_site_symmetry_2
_geom_bond_publ_flag
Zn1 O11 1.950(3) 2_656 ?
Zn1 O11 1.950(3) . ?
Zn1 S15 2.2732(11) . ?
Zn1 S15 2.2732(11) 2_656 ?
O11 C12 1.272(5) . ?
C12 C13 1.418(6) . ?
C12 C21 1.493(6) . ?
C13 C14 1.379(6) . ?
C13 H13 0.9300 . ?
C14 S15 1.702(4) . ?
C14 S16 1.761(4) . ?
S16 C17 1.790(4) . ?
C17 H17A 0.9600 . ?
C17 H17B 0.9600 . ?
C17 H17C 0.9600 . ?
C21 C26 1.385(6) . ?
C21 C22 1.394(6) . ?
C22 C23 1.379(6) . ?
C22 H22 0.9300 . ?
C23 C24 1.383(6) . ?
C23 H23 0.9300 . ?
C24 C25 1.383(6) . ?
C24 Br24 1.893(4) . ?
C25 C26 1.377(6) . ?
C25 H25 0.9300 . ?
C26 H26 0.9300 . ?
